data_4086155
loop_
_publ_author_name
'Hadlington, Terrance J.'
'Li, Jiaye'
'Hermann, Markus'
'Davey, Amelia'
'Frenking, Gernot'
'Jones, Cameron'

_publ_section_title
;
 Reactivity of Amido-Digermynes, LGeGeL (L = Bulky Amide), toward Olefins
 and Related Molecules: Facile Reduction, C--H Activation, and Reversible
 Cycloaddition of Unsaturated Substrates
;
_journal_issue 13
_journal_name_full Organometallics
_journal_page_first 3175
_journal_paper_doi 10.1021/acs.organomet.5b00206
_journal_volume 34
_journal_year 2015
_chemical_formula_sum 'C99 H123 Ge2 N2 Si2'
_chemical_formula_weight 1542.35
_chemical_name_systematic
; 
 ? 
;
_space_group_IT_number 14
_symmetry_cell_setting monoclinic
_symmetry_space_group_name_Hall '-P 2ybc'
_symmetry_space_group_name_H-M 'P 1 21/c 1'
_atom_sites_solution_hydrogens geom
_atom_sites_solution_primary direct
_atom_sites_solution_secondary difmap
_audit_creation_method SHELXL-97
_cell_angle_alpha 90.00
_cell_angle_beta 99.62(3)
_cell_angle_gamma 90.00
_cell_formula_units_Z 4
_cell_length_a 22.463(5)
_cell_length_b 17.179(3)
_cell_length_c 22.202(4)
_cell_measurement_temperature 123(2)
_cell_volume 8447(3)
_computing_structure_refinement 'SHELXL-97 (Sheldrick, 1997)'
_computing_structure_solution 'SHELXS-97 (Sheldrick, 1990)'
_diffrn_ambient_temperature 123(2)
_diffrn_measured_fraction_theta_full 0.998
_diffrn_measured_fraction_theta_max 0.998
_diffrn_measurement_device_type 'Oxford Gemini Ultra'
_diffrn_radiation_monochromator graphite
_diffrn_radiation_source 'fine-focus sealed tube'
_diffrn_radiation_type MoK\a
_diffrn_radiation_wavelength 0.71073
_diffrn_reflns_av_R_equivalents 0.1975
_diffrn_reflns_av_sigmaI/netI 0.2288
_diffrn_reflns_limit_h_max 26
_diffrn_reflns_limit_h_min -26
_diffrn_reflns_limit_k_max 20
_diffrn_reflns_limit_k_min -19
_diffrn_reflns_limit_l_max 26
_diffrn_reflns_limit_l_min -25
_diffrn_reflns_number 68542
_diffrn_reflns_theta_full 25.20
_diffrn_reflns_theta_max 25.20
_diffrn_reflns_theta_min 3.00
_exptl_absorpt_coefficient_mu 0.788
_exptl_absorpt_correction_T_max 0.946
_exptl_absorpt_correction_T_min 0.921
_exptl_absorpt_correction_type multi-scan
_exptl_absorpt_process_details 'SCALE3 ABSPACK'
_exptl_crystal_colour purple-red
_exptl_crystal_density_diffrn 1.213
_exptl_crystal_density_method 'not measured'
_exptl_crystal_description block
_exptl_crystal_F_000 3292
_exptl_crystal_size_max 0.10
_exptl_crystal_size_mid 0.08
_exptl_crystal_size_min 0.07
_refine_diff_density_max 0.809
_refine_diff_density_min -0.469
_refine_diff_density_rms 0.089
_refine_ls_extinction_method none
_refine_ls_goodness_of_fit_ref 1.004
_refine_ls_hydrogen_treatment constr
_refine_ls_matrix_type full
_refine_ls_number_parameters 1003
_refine_ls_number_reflns 15183
_refine_ls_number_restraints 35
_refine_ls_restrained_S_all 1.005
_refine_ls_R_factor_all 0.2362
_refine_ls_R_factor_gt 0.0905
_refine_ls_shift/su_max 0.001
_refine_ls_shift/su_mean 0.000
_refine_ls_structure_factor_coef Fsqd
_refine_ls_weighting_details 'calc w=1/[\s^2^(Fo^2^)+(0.1096P)^2^+0.0000P] where P=(Fo^2^+2Fc^2^)/3'
_refine_ls_weighting_scheme calc
_refine_ls_wR_factor_gt 0.1967
_refine_ls_wR_factor_ref 0.2545
_reflns_number_gt 6163
_reflns_number_total 15183
_reflns_threshold_expression >2sigma(I)
_cod_data_source_file om5b00206_si_002.cif
_cod_data_source_block compound6
_cod_original_sg_symbol_H-M P2(1)/c
_cod_database_code 4086155

loop_
_symmetry_equiv_pos_as_xyz
'x, y, z'
'-x, y+1/2, -z+1/2'
'-x, -y, -z'
'x, -y-1/2, z-1/2'

loop_
_atom_site_label
_atom_site_type_symbol
_atom_site_fract_x
_atom_site_fract_y
_atom_site_fract_z
_atom_site_U_iso_or_equiv
_atom_site_adp_type
_atom_site_occupancy
_atom_site_symmetry_multiplicity
_atom_site_calc_flag
_atom_site_refinement_flags
_atom_site_disorder_assembly
_atom_site_disorder_group
Ge1 Ge 0.22370(4) 0.92489(5) 0.16430(4) 0.0434(3) Uani 1 1 d . C .
Si1 Si 0.28471(11) 0.76039(14) 0.18938(9) 0.0428(6) Uani 1 1 d . . .
N1 N 0.2335(3) 0.8309(4) 0.2085(2) 0.0362(17) Uani 1 1 d . . .
C1 C 0.1914(4) 0.8202(4) 0.2509(3) 0.033(2) Uani 1 1 d . . .
Ge2 Ge 0.26595(4) 1.06082(6) 0.16676(3) 0.0452(3) Uani 1 1 d . . .
Si2 Si 0.38753(10) 1.12999(15) 0.13626(9) 0.0412(6) Uani 1 1 d . . .
N2 N 0.3072(3) 1.1274(4) 0.1212(2) 0.0331(16) Uani 1 1 d . . .
C2 C 0.2092(3) 0.8402(4) 0.3128(3) 0.0305(19) Uani 1 1 d . . .
C3 C 0.1659(4) 0.8387(5) 0.3508(3) 0.038(2) Uani 1 1 d . . .
H3 H 0.1780 0.8525 0.3925 0.045 Uiso 1 1 calc R . .
C4 C 0.1072(4) 0.8186(5) 0.3319(3) 0.046(2) Uani 1 1 d . . .
C5 C 0.0907(4) 0.7961(5) 0.2714(4) 0.054(3) Uani 1 1 d . . .
H5 H 0.0502 0.7809 0.2571 0.065 Uiso 1 1 calc R . .
C6 C 0.1326(4) 0.7952(5) 0.2305(3) 0.042(2) Uani 1 1 d . . .
C7 C 0.0604(4) 0.8219(5) 0.3732(4) 0.052(2) Uani 1 1 d . . .
H7 H 0.0194 0.8134 0.3485 0.062 Uiso 1 1 calc R . .
C8 C 0.0618(5) 0.9024(6) 0.4068(5) 0.098(4) Uani 1 1 d . . .
H8A H 0.1032 0.9139 0.4267 0.147 Uiso 1 1 calc R . .
H8B H 0.0353 0.9002 0.4377 0.147 Uiso 1 1 calc R . .
H8C H 0.0477 0.9433 0.3771 0.147 Uiso 1 1 calc R . .
C9 C 0.0722(4) 0.7618(5) 0.4216(4) 0.059(3) Uani 1 1 d . . .
H9A H 0.0732 0.7103 0.4028 0.089 Uiso 1 1 calc R . .
H9B H 0.0401 0.7631 0.4465 0.089 Uiso 1 1 calc R . .
H9C H 0.1111 0.7721 0.4475 0.089 Uiso 1 1 calc R . .
C10 C 0.2731(3) 0.8623(4) 0.3416(3) 0.0330(19) Uani 1 1 d . . .
H10 H 0.2961 0.8696 0.3071 0.040 Uiso 1 1 calc R . .
C11 C 0.3066(4) 0.7975(5) 0.3831(3) 0.037(2) Uani 1 1 d . . .
C12 C 0.2795(4) 0.7326(5) 0.3999(3) 0.040(2) Uani 1 1 d . . .
H12 H 0.2376 0.7247 0.3860 0.048 Uiso 1 1 calc R . .
C13 C 0.3127(5) 0.6771(5) 0.4374(4) 0.053(3) Uani 1 1 d . . .
H13 H 0.2937 0.6316 0.4495 0.064 Uiso 1 1 calc R . .
C14 C 0.3736(5) 0.6896(7) 0.4566(4) 0.065(3) Uani 1 1 d . . .
H14 H 0.3968 0.6519 0.4817 0.078 Uiso 1 1 calc R . .
C15 C 0.4010(4) 0.7547(6) 0.4403(4) 0.058(3) Uani 1 1 d . . .
H15 H 0.4429 0.7629 0.4539 0.069 Uiso 1 1 calc R . .
C16 C 0.3673(4) 0.8085(5) 0.4040(4) 0.053(2) Uani 1 1 d . . .
H16 H 0.3862 0.8546 0.3930 0.063 Uiso 1 1 calc R . .
C17 C 0.2773(3) 0.9390(5) 0.3765(3) 0.036(2) Uani 1 1 d . . .
C18 C 0.2717(4) 0.9432(5) 0.4361(3) 0.041(2) Uani 1 1 d . . .
H18 H 0.2637 0.8970 0.4568 0.049 Uiso 1 1 calc R . .
C19 C 0.2771(4) 1.0124(5) 0.4675(4) 0.053(3) Uani 1 1 d . . .
H19 H 0.2729 1.0136 0.5094 0.063 Uiso 1 1 calc R . .
C20 C 0.2886(4) 1.0800(5) 0.4384(4) 0.060(3) Uani 1 1 d . . .
H20 H 0.2917 1.1282 0.4596 0.072 Uiso 1 1 calc R . .
C21 C 0.2955(4) 1.0767(5) 0.3780(4) 0.055(3) Uani 1 1 d . . .
H21 H 0.3043 1.1226 0.3574 0.066 Uiso 1 1 calc R . .
C22 C 0.2897(4) 1.0074(5) 0.3479(3) 0.041(2) Uani 1 1 d . . .
H22 H 0.2943 1.0059 0.3062 0.049 Uiso 1 1 calc R . .
C23 C 0.1116(4) 0.7702(5) 0.1644(3) 0.044(2) Uani 1 1 d . . .
H23 H 0.1473 0.7776 0.1433 0.053 Uiso 1 1 calc R . .
C24 C 0.0609(4) 0.8192(5) 0.1284(3) 0.040(2) Uani 1 1 d . . .
C25 C 0.0737(4) 0.8613(5) 0.0782(3) 0.050(2) Uani 1 1 d . . .
H25 H 0.1131 0.8604 0.0680 0.060 Uiso 1 1 calc R . .
C26 C 0.0286(5) 0.9042(5) 0.0435(4) 0.055(3) Uani 1 1 d . . .
H26 H 0.0372 0.9316 0.0088 0.066 Uiso 1 1 calc R . .
C27 C -0.0281(5) 0.9082(5) 0.0578(4) 0.054(3) Uani 1 1 d . . .
H27 H -0.0579 0.9398 0.0341 0.064 Uiso 1 1 calc R . .
C28 C -0.0420(4) 0.8673(6) 0.1060(4) 0.057(3) Uani 1 1 d . . .
H28 H -0.0814 0.8697 0.1161 0.069 Uiso 1 1 calc R . .
C29 C 0.0030(4) 0.8211(5) 0.1406(3) 0.051(2) Uani 1 1 d . . .
H29 H -0.0069 0.7905 0.1731 0.061 Uiso 1 1 calc R . .
C30 C 0.0956(4) 0.6831(6) 0.1576(4) 0.054(3) Uani 1 1 d . . .
C31 C 0.0916(4) 0.6497(6) 0.0986(4) 0.060(3) Uani 1 1 d . . .
H31 H 0.0971 0.6822 0.0654 0.073 Uiso 1 1 calc R . .
C32 C 0.0803(5) 0.5728(7) 0.0882(4) 0.073(3) Uani 1 1 d . . .
H32 H 0.0788 0.5517 0.0484 0.088 Uiso 1 1 calc R . .
C33 C 0.0710(5) 0.5260(7) 0.1360(6) 0.081(3) Uani 1 1 d . . .
H33 H 0.0618 0.4724 0.1293 0.097 Uiso 1 1 calc R . .
C34 C 0.0752(5) 0.5575(7) 0.1935(5) 0.081(3) Uani 1 1 d . . .
H34 H 0.0702 0.5247 0.2267 0.097 Uiso 1 1 calc R . .
C35 C 0.0862(4) 0.6350(6) 0.2038(4) 0.062(3) Uani 1 1 d . . .
H35 H 0.0874 0.6555 0.2437 0.074 Uiso 1 1 calc R . .
C36 C 0.3545(4) 0.8178(6) 0.1773(4) 0.056(3) Uani 1 1 d . . .
H36 H 0.3390 0.8604 0.1482 0.068 Uiso 1 1 calc R . .
C37 C 0.3859(4) 0.8582(6) 0.2339(4) 0.065(3) Uani 1 1 d . . .
H37A H 0.3983 0.8197 0.2661 0.098 Uiso 1 1 calc R . .
H37B H 0.3583 0.8959 0.2477 0.098 Uiso 1 1 calc R . .
H37C H 0.4216 0.8855 0.2246 0.098 Uiso 1 1 calc R . .
C38 C 0.3997(4) 0.7705(6) 0.1451(4) 0.079(3) Uani 1 1 d . . .
H38A H 0.4307 0.8056 0.1345 0.118 Uiso 1 1 calc R . .
H38B H 0.3778 0.7464 0.1079 0.118 Uiso 1 1 calc R . .
H38C H 0.4188 0.7299 0.1728 0.118 Uiso 1 1 calc R . .
C39 C 0.2515(4) 0.7083(6) 0.1177(3) 0.062(3) Uani 1 1 d . . .
H39 H 0.2113 0.6896 0.1255 0.074 Uiso 1 1 calc R . .
C40 C 0.2368(4) 0.7579(5) 0.0600(3) 0.064(3) Uani 1 1 d . . .
H40A H 0.2744 0.7773 0.0486 0.096 Uiso 1 1 calc R . .
H40B H 0.2115 0.8021 0.0678 0.096 Uiso 1 1 calc R . .
H40C H 0.2152 0.7263 0.0267 0.096 Uiso 1 1 calc R . .
C41 C 0.2844(5) 0.6353(6) 0.1047(4) 0.093(4) Uani 1 1 d . . .
H41A H 0.2605 0.6073 0.0705 0.139 Uiso 1 1 calc R . .
H41B H 0.2903 0.6019 0.1410 0.139 Uiso 1 1 calc R . .
H41C H 0.3237 0.6492 0.0942 0.139 Uiso 1 1 calc R . .
C42 C 0.3018(4) 0.6926(5) 0.2553(4) 0.054(3) Uani 1 1 d . . .
H42 H 0.3024 0.7256 0.2925 0.064 Uiso 1 1 calc R . .
C43 C 0.3634(4) 0.6521(5) 0.2641(4) 0.072(3) Uani 1 1 d . . .
H43A H 0.3691 0.6221 0.3022 0.107 Uiso 1 1 calc R . .
H43B H 0.3954 0.6912 0.2660 0.107 Uiso 1 1 calc R . .
H43C H 0.3651 0.6169 0.2296 0.107 Uiso 1 1 calc R . .
C44 C 0.2504(4) 0.6297(5) 0.2577(4) 0.058(3) Uani 1 1 d . . .
H44A H 0.2420 0.6020 0.2186 0.087 Uiso 1 1 calc R . .
H44B H 0.2136 0.6558 0.2654 0.087 Uiso 1 1 calc R . .
H44C H 0.2639 0.5925 0.2907 0.087 Uiso 1 1 calc R . .
C45 C 0.2678(3) 1.1796(4) 0.0811(3) 0.0274(18) Uani 1 1 d . . .
C46 C 0.2457(3) 1.2485(5) 0.1046(3) 0.036(2) Uani 1 1 d . . .
C47 C 0.2011(4) 1.2899(5) 0.0684(3) 0.043(2) Uani 1 1 d . . .
H47 H 0.1867 1.3362 0.0843 0.052 Uiso 1 1 calc R . .
C48 C 0.1761(3) 1.2670(5) 0.0094(3) 0.036(2) Uani 1 1 d . . .
C49 C 0.1997(3) 1.2037(5) -0.0142(3) 0.0322(19) Uani 1 1 d . . .
H49 H 0.1842 1.1887 -0.0550 0.039 Uiso 1 1 calc R . .
C50 C 0.2457(3) 1.1597(4) 0.0193(3) 0.0308(19) Uani 1 1 d . . .
C51 C 0.1221(4) 1.3107(5) -0.0271(4) 0.049(2) Uani 1 1 d . . .
H51 H 0.1127 1.2852 -0.0681 0.059 Uiso 1 1 calc R . .
C52 C 0.1333(5) 1.3923(6) -0.0376(5) 0.094(4) Uani 1 1 d . . .
H52A H 0.1018 1.4123 -0.0698 0.141 Uiso 1 1 calc R . .
H52B H 0.1728 1.3980 -0.0503 0.141 Uiso 1 1 calc R . .
H52C H 0.1329 1.4216 0.0001 0.141 Uiso 1 1 calc R . .
C53 C 0.0675(4) 1.3022(6) 0.0025(4) 0.070(3) Uani 1 1 d . . .
H53A H 0.0758 1.3240 0.0438 0.105 Uiso 1 1 calc R . .
H53B H 0.0574 1.2469 0.0047 0.105 Uiso 1 1 calc R . .
H53C H 0.0336 1.3299 -0.0217 0.105 Uiso 1 1 calc R . .
C54 C 0.2714(4) 1.2783(5) 0.1688(3) 0.045(2) Uani 1 1 d . . .
H54 H 0.3008 1.2376 0.1870 0.054 Uiso 1 1 calc R . .
C55 C 0.3079(4) 1.3520(5) 0.1690(4) 0.052(2) Uani 1 1 d . . .
C56 C 0.3357(5) 1.3825(6) 0.2250(4) 0.068(3) Uani 1 1 d . . .
H56 H 0.3274 1.3604 0.2619 0.082 Uiso 1 1 calc R . .
C57 C 0.3750(5) 1.4438(7) 0.2272(5) 0.084(4) Uani 1 1 d . . .
H57 H 0.3937 1.4637 0.2657 0.101 Uiso 1 1 calc R . .
C58 C 0.3876(4) 1.4767(6) 0.1752(5) 0.071(3) Uani 1 1 d . . .
H58 H 0.4156 1.5184 0.1774 0.085 Uiso 1 1 calc R . .
C59 C 0.3600(5) 1.4499(6) 0.1200(4) 0.066(3) Uani 1 1 d . . .
H59 H 0.3683 1.4735 0.0836 0.079 Uiso 1 1 calc R . .
C60 C 0.3202(4) 1.3886(5) 0.1166(4) 0.057(3) Uani 1 1 d . . .
H60 H 0.3006 1.3710 0.0778 0.068 Uiso 1 1 calc R . .
C61 C 0.2252(4) 1.2832(5) 0.2109(3) 0.041(2) Uani 1 1 d . . .
C62 C 0.2273(4) 1.2311(6) 0.2577(4) 0.055(3) Uani 1 1 d . . .
H62 H 0.2579 1.1923 0.2625 0.066 Uiso 1 1 calc R . .
C63 C 0.1870(5) 1.2321(6) 0.2985(4) 0.063(3) Uani 1 1 d . . .
H63 H 0.1907 1.1955 0.3310 0.076 Uiso 1 1 calc R . .
C64 C 0.1423(5) 1.2855(7) 0.2916(5) 0.073(3) Uani 1 1 d . . .
H64 H 0.1136 1.2853 0.3185 0.088 Uiso 1 1 calc R . .
C65 C 0.1381(5) 1.3401(6) 0.2457(5) 0.072(3) Uani 1 1 d . . .
H65 H 0.1065 1.3775 0.2408 0.086 Uiso 1 1 calc R . .
C66 C 0.1808(4) 1.3401(6) 0.2065(4) 0.060(3) Uani 1 1 d . . .
H66 H 0.1793 1.3795 0.1763 0.072 Uiso 1 1 calc R . .
C67 C 0.2709(4) 1.0920(5) -0.0124(3) 0.040(2) Uani 1 1 d . . .
H67 H 0.2940 1.0590 0.0206 0.048 Uiso 1 1 calc R . .
C68 C 0.3166(4) 1.1192(6) -0.0529(3) 0.044(2) Uani 1 1 d . . .
C69 C 0.3234(4) 1.1935(5) -0.0709(3) 0.042(2) Uani 1 1 d . . .
H69 H 0.2971 1.2326 -0.0603 0.051 Uiso 1 1 calc R . .
C70 C 0.3674(4) 1.2138(6) -0.1041(4) 0.061(3) Uani 1 1 d . . .
H70 H 0.3714 1.2666 -0.1154 0.074 Uiso 1 1 calc R . .
C71 C 0.4050(5) 1.1598(7) -0.1210(4) 0.070(3) Uani 1 1 d . . .
H71 H 0.4356 1.1745 -0.1436 0.084 Uiso 1 1 calc R . .
C72 C 0.3985(5) 1.0850(8) -0.1056(4) 0.082(4) Uani 1 1 d . . .
H72 H 0.4240 1.0466 -0.1186 0.098 Uiso 1 1 calc R . .
C73 C 0.3553(5) 1.0629(5) -0.0710(4) 0.060(3) Uani 1 1 d . . .
H73 H 0.3519 1.0100 -0.0596 0.072 Uiso 1 1 calc R . .
C74 C 0.2233(4) 1.0394(5) -0.0486(3) 0.041(2) Uani 1 1 d . . .
C75 C 0.2046(4) 1.0487(5) -0.1102(4) 0.057(3) Uani 1 1 d . . .
H75 H 0.2199 1.0908 -0.1308 0.068 Uiso 1 1 calc R . .
C76 C 0.1638(5) 0.9978(6) -0.1427(4) 0.069(3) Uani 1 1 d . . .
H76 H 0.1516 1.0049 -0.1854 0.083 Uiso 1 1 calc R . .
C77 C 0.1411(4) 0.9378(5) -0.1143(4) 0.055(3) Uani 1 1 d . . .
H77 H 0.1129 0.9029 -0.1367 0.066 Uiso 1 1 calc R . .
C78 C 0.1596(4) 0.9278(5) -0.0513(4) 0.053(2) Uani 1 1 d . . .
H78 H 0.1441 0.8859 -0.0307 0.064 Uiso 1 1 calc R . .
C79 C 0.1993(4) 0.9774(5) -0.0202(3) 0.043(2) Uani 1 1 d . . .
H79 H 0.2114 0.9701 0.0225 0.052 Uiso 1 1 calc R . .
C80 C 0.4190(4) 1.0714(6) 0.0815(4) 0.065(3) Uani 1 1 d . . .
H80 H 0.3966 1.0883 0.0409 0.078 Uiso 1 1 calc R . .
C81 C 0.4841(4) 1.0807(6) 0.0764(4) 0.073(3) Uani 1 1 d . . .
H81A H 0.5092 1.0687 0.1158 0.110 Uiso 1 1 calc R . .
H81B H 0.4916 1.1344 0.0648 0.110 Uiso 1 1 calc R . .
H81C H 0.4943 1.0451 0.0451 0.110 Uiso 1 1 calc R . .
C82 C 0.4001(4) 0.9799(5) 0.0873(4) 0.063(3) Uani 1 1 d . . .
H82A H 0.4158 0.9492 0.0561 0.095 Uiso 1 1 calc R . .
H82B H 0.3561 0.9754 0.0812 0.095 Uiso 1 1 calc R . .
H82C H 0.4173 0.9603 0.1279 0.095 Uiso 1 1 calc R . .
C83 C 0.4151(4) 1.2364(6) 0.1306(4) 0.066(3) Uani 1 1 d . . .
H83 H 0.3875 1.2706 0.1498 0.080 Uiso 1 1 calc R . .
C84 C 0.4086(4) 1.2598(5) 0.0629(3) 0.056(3) Uani 1 1 d . . .
H84A H 0.4230 1.3132 0.0599 0.084 Uiso 1 1 calc R . .
H84B H 0.3660 1.2566 0.0439 0.084 Uiso 1 1 calc R . .
H84C H 0.4326 1.2244 0.0419 0.084 Uiso 1 1 calc R . .
C85 C 0.4800(4) 1.2514(7) 0.1642(5) 0.085(3) Uani 1 1 d . . .
H85A H 0.5090 1.2312 0.1396 0.128 Uiso 1 1 calc R . .
H85B H 0.4860 1.2249 0.2039 0.128 Uiso 1 1 calc R . .
H85C H 0.4863 1.3074 0.1705 0.128 Uiso 1 1 calc R . .
C86 C 0.4101(4) 1.0957(7) 0.2173(4) 0.070(3) Uani 1 1 d . . .
H86 H 0.3845 1.0486 0.2201 0.084 Uiso 1 1 calc R . .
C87 C 0.4758(4) 1.0651(7) 0.2325(4) 0.092(4) Uani 1 1 d . . .
H87A H 0.5040 1.1081 0.2303 0.138 Uiso 1 1 calc R . .
H87B H 0.4821 1.0247 0.2029 0.138 Uiso 1 1 calc R . .
H87C H 0.4828 1.0430 0.2737 0.138 Uiso 1 1 calc R . .
C88 C 0.3961(4) 1.1474(5) 0.2659(3) 0.058(3) Uani 1 1 d . . .
H88A H 0.4088 1.1226 0.3057 0.087 Uiso 1 1 calc R . .
H88B H 0.3526 1.1573 0.2598 0.087 Uiso 1 1 calc R . .
H88C H 0.4177 1.1968 0.2645 0.087 Uiso 1 1 calc R . .
C89 C 0.1625(4) 0.9961(5) 0.1872(5) 0.072(3) Uani 1 1 d D . .
H89 H 0.1862 1.0116 0.2276 0.086 Uiso 1 1 calc R A 1
C90 C 0.1783(4) 1.0666(5) 0.1527(5) 0.073(4) Uani 1 1 d D C .
H90 H 0.1701 1.1108 0.1794 0.088 Uiso 1 1 calc R B 1
C91 C 0.1326(6) 1.0774(11) 0.0975(6) 0.046(5) Uani 0.479(8) 1 d PD C 1
H91A H 0.1285 1.0282 0.0740 0.055 Uiso 0.479(8) 1 calc PR C 1
H91B H 0.1470 1.1178 0.0716 0.055 Uiso 0.479(8) 1 calc PR C 1
C92 C 0.0708(7) 1.1011(13) 0.1105(9) 0.027(7) Uani 0.479(8) 1 d PDU C 1
H92A H 0.0505 1.1304 0.0745 0.032 Uiso 0.479(8) 1 calc PR C 1
H92B H 0.0473 1.0527 0.1126 0.032 Uiso 0.479(8) 1 calc PR C 1
C93 C 0.0644(7) 1.1490(10) 0.1666(7) 0.056(6) Uani 0.479(8) 1 d PD C 1
H93 H 0.0596 1.2035 0.1604 0.067 Uiso 0.479(8) 1 calc PR C 1
C94 C 0.0647(7) 1.1237(9) 0.2239(8) 0.046(5) Uani 0.479(8) 1 d PD C 1
H94 H 0.0583 1.1614 0.2534 0.055 Uiso 0.479(8) 1 calc PR C 1
C95 C 0.0744(11) 1.0401(9) 0.2458(9) 0.041(7) Uani 0.479(8) 1 d PDU C 1
H95A H 0.0986 1.0422 0.2873 0.049 Uiso 0.479(8) 1 calc PR C 1
H95B H 0.0343 1.0192 0.2502 0.049 Uiso 0.479(8) 1 calc PR C 1
C96 C 0.1039(6) 0.9805(8) 0.2102(8) 0.043(5) Uani 0.479(8) 1 d PD C 1
H96A H 0.0737 0.9664 0.1741 0.051 Uiso 0.479(8) 1 calc PR C 1
H96B H 0.1105 0.9333 0.2361 0.051 Uiso 0.479(8) 1 calc PR C 1
C97 C 0.4874(7) 0.6273(8) 0.0794(7) 0.147(6) Uiso 1 1 d D . .
H97A H 0.5074 0.6708 0.0625 0.220 Uiso 1 1 calc R . .
H97B H 0.4892 0.6350 0.1234 0.220 Uiso 1 1 calc R . .
H97C H 0.4451 0.6248 0.0595 0.220 Uiso 1 1 calc R . .
C98 C 0.5189(8) 0.5518(9) 0.0684(8) 0.199(8) Uiso 1 1 d D . .
H98A H 0.5133 0.5108 0.0983 0.239 Uiso 1 1 calc R . .
H98B H 0.5625 0.5592 0.0674 0.239 Uiso 1 1 calc R . .
C99 C 0.4824(10) 0.5362(10) 0.0052(10) 0.286(13) Uiso 1 1 d D . .
H99A H 0.4393 0.5255 0.0062 0.344 Uiso 1 1 calc R . .
H99B H 0.4864 0.5781 -0.0245 0.344 Uiso 1 1 calc R . .
C91A C 0.1345(5) 1.1335(8) 0.1385(7) 0.059(6) Uani 0.521(8) 1 d PD C 2
H91C H 0.1515 1.1658 0.1086 0.070 Uiso 0.521(8) 1 calc PR C 2
H91D H 0.1394 1.1645 0.1766 0.070 Uiso 0.521(8) 1 calc PR C 2
C92A C 0.0672(6) 1.1324(12) 0.1155(10) 0.053(7) Uani 0.521(8) 1 d PD C 2
H92C H 0.0610 1.1236 0.0708 0.063 Uiso 0.521(8) 1 calc PR C 2
H92D H 0.0512 1.1848 0.1221 0.063 Uiso 0.521(8) 1 calc PR C 2
C93A C 0.0289(7) 1.0735(10) 0.1428(7) 0.053(5) Uani 0.521(8) 1 d PD C 2
H93A H -0.0063 1.0561 0.1165 0.064 Uiso 0.521(8) 1 calc PR C 2
C94A C 0.0383(7) 1.0427(11) 0.1994(6) 0.065(6) Uani 0.521(8) 1 d PD C 2
H94A H 0.0096 1.0059 0.2085 0.077 Uiso 0.521(8) 1 calc PR C 2
C95A C 0.0908(7) 1.0615(13) 0.2499(9) 0.056(8) Uani 0.521(8) 1 d PDU C 2
H95C H 0.0990 1.1180 0.2485 0.068 Uiso 0.521(8) 1 calc PR C 2
H95D H 0.0780 1.0506 0.2896 0.068 Uiso 0.521(8) 1 calc PR C 2
C96A C 0.1494(7) 1.0185(10) 0.2484(6) 0.056(5) Uani 0.521(8) 1 d PD C 2
H96C H 0.1831 1.0515 0.2686 0.067 Uiso 0.521(8) 1 calc PR C 2
H96D H 0.1493 0.9705 0.2731 0.067 Uiso 0.521(8) 1 calc PR C 2

loop_
_atom_site_aniso_label
_atom_site_aniso_U_11
_atom_site_aniso_U_22
_atom_site_aniso_U_33
_atom_site_aniso_U_23
_atom_site_aniso_U_13
_atom_site_aniso_U_12
Ge1 0.0574(7) 0.0494(6) 0.0231(5) 0.0084(4) 0.0059(4) 0.0122(5)
Si1 0.0532(16) 0.0531(17) 0.0223(11) 0.0020(11) 0.0065(11) 0.0121(13)
N1 0.042(4) 0.048(4) 0.020(3) 0.007(3) 0.006(3) 0.009(3)
C1 0.044(5) 0.032(5) 0.023(4) 0.013(4) 0.006(4) 0.006(4)
Ge2 0.0426(6) 0.0683(7) 0.0236(5) 0.0105(5) 0.0020(4) -0.0087(5)
Si2 0.0324(14) 0.0642(18) 0.0252(12) 0.0103(12) -0.0001(10) 0.0041(12)
N2 0.036(4) 0.047(4) 0.016(3) -0.003(3) 0.003(3) -0.001(3)
C2 0.038(5) 0.031(5) 0.022(4) 0.001(4) 0.003(4) -0.003(4)
C3 0.040(6) 0.058(6) 0.015(4) 0.004(4) 0.006(4) -0.006(4)
C4 0.042(6) 0.075(7) 0.022(4) 0.010(4) 0.012(4) 0.003(5)
C5 0.035(6) 0.089(8) 0.035(5) 0.011(5) -0.006(4) -0.002(5)
C6 0.046(6) 0.056(6) 0.021(4) 0.004(4) 0.003(4) 0.001(5)
C7 0.041(6) 0.070(7) 0.044(5) 0.006(5) 0.008(4) 0.000(5)
C8 0.104(10) 0.079(9) 0.132(11) 0.013(8) 0.077(9) 0.026(7)
C9 0.055(6) 0.076(7) 0.049(6) 0.016(5) 0.019(5) 0.011(5)
C10 0.039(5) 0.042(5) 0.016(4) -0.001(4) 0.002(3) -0.003(4)
C11 0.039(6) 0.049(6) 0.025(4) -0.001(4) 0.009(4) 0.000(5)
C12 0.044(6) 0.048(6) 0.028(4) 0.004(4) 0.005(4) 0.002(5)
C13 0.065(7) 0.061(7) 0.037(5) 0.014(5) 0.021(5) 0.011(6)
C14 0.081(9) 0.081(9) 0.037(5) 0.005(5) 0.021(6) 0.043(7)
C15 0.055(7) 0.068(7) 0.046(6) 0.000(5) -0.004(5) 0.006(6)
C16 0.056(7) 0.057(7) 0.045(5) -0.004(5) 0.009(5) 0.008(5)
C17 0.046(5) 0.038(5) 0.020(4) 0.007(4) -0.002(4) -0.002(4)
C18 0.061(6) 0.036(5) 0.026(4) -0.004(4) 0.008(4) -0.001(5)
C19 0.087(8) 0.044(6) 0.026(5) -0.013(5) 0.007(5) -0.007(5)
C20 0.095(8) 0.046(6) 0.033(5) 0.000(5) -0.005(5) -0.007(6)
C21 0.075(7) 0.057(7) 0.030(5) 0.018(5) 0.000(4) -0.021(5)
C22 0.058(6) 0.051(6) 0.012(4) -0.002(4) 0.000(4) -0.005(5)
C23 0.043(5) 0.064(7) 0.021(4) 0.006(4) -0.008(4) -0.004(5)
C24 0.043(6) 0.052(6) 0.020(4) -0.005(4) -0.004(4) -0.003(5)
C25 0.057(6) 0.067(7) 0.024(4) 0.005(5) -0.003(4) -0.021(5)
C26 0.060(7) 0.062(7) 0.037(5) 0.012(5) -0.006(5) -0.010(5)
C27 0.059(7) 0.058(7) 0.036(5) 0.020(5) -0.014(5) -0.004(5)
C28 0.038(6) 0.083(7) 0.046(5) 0.006(6) -0.005(5) -0.003(5)
C29 0.050(6) 0.070(7) 0.028(5) 0.016(5) -0.006(4) -0.016(5)
C30 0.056(6) 0.077(8) 0.026(5) 0.012(5) -0.008(4) 0.002(5)
C31 0.068(7) 0.076(8) 0.032(5) 0.009(5) -0.008(5) 0.006(6)
C32 0.101(9) 0.065(8) 0.048(6) -0.003(6) -0.009(6) 0.001(7)
C33 0.078(8) 0.068(8) 0.090(9) 0.016(7) -0.012(7) -0.017(6)
C34 0.095(9) 0.090(10) 0.053(7) 0.028(7) -0.002(6) -0.015(7)
C35 0.067(7) 0.072(8) 0.043(6) 0.006(6) 0.000(5) -0.016(6)
C36 0.050(6) 0.071(7) 0.053(6) -0.004(5) 0.019(5) 0.002(5)
C37 0.041(6) 0.102(8) 0.054(6) -0.004(6) 0.012(5) 0.003(6)
C38 0.057(7) 0.102(9) 0.083(7) 0.016(7) 0.028(6) 0.015(6)
C39 0.064(7) 0.085(8) 0.033(5) -0.016(5) -0.001(5) 0.027(6)
C40 0.091(8) 0.076(7) 0.027(5) 0.006(5) 0.018(5) 0.022(6)
C41 0.128(10) 0.100(9) 0.042(6) -0.018(6) -0.010(6) 0.053(8)
C42 0.065(7) 0.057(6) 0.035(5) -0.005(5) -0.001(5) 0.005(5)
C43 0.079(8) 0.054(7) 0.073(7) 0.005(5) -0.012(6) 0.035(6)
C44 0.074(7) 0.047(6) 0.052(6) 0.015(5) 0.007(5) -0.005(5)
C45 0.025(4) 0.037(5) 0.019(4) 0.008(4) -0.001(3) 0.002(4)
C46 0.033(5) 0.044(5) 0.031(4) -0.007(4) 0.008(4) 0.005(4)
C47 0.055(6) 0.041(5) 0.032(5) -0.007(4) 0.002(4) 0.019(5)
C48 0.032(5) 0.052(6) 0.023(4) -0.003(4) 0.004(4) 0.002(4)
C49 0.031(5) 0.046(6) 0.018(4) 0.000(4) -0.001(4) -0.004(4)
C50 0.038(5) 0.030(5) 0.023(4) 0.001(4) 0.000(4) 0.000(4)
C51 0.042(6) 0.056(7) 0.048(5) 0.000(5) 0.002(4) 0.018(5)
C52 0.068(8) 0.082(9) 0.127(10) 0.036(8) 0.004(7) 0.020(7)
C53 0.039(6) 0.115(9) 0.054(6) 0.009(6) 0.002(5) 0.022(6)
C54 0.055(6) 0.056(6) 0.022(4) -0.009(4) 0.001(4) 0.009(5)
C55 0.066(7) 0.059(7) 0.026(5) -0.012(5) -0.008(4) -0.005(5)
C56 0.079(8) 0.091(8) 0.030(5) 0.004(5) -0.005(5) -0.018(7)
C57 0.085(9) 0.109(10) 0.050(7) 0.006(7) -0.018(6) -0.026(8)
C58 0.063(7) 0.080(8) 0.066(7) 0.000(6) -0.001(6) -0.024(6)
C59 0.081(8) 0.063(7) 0.049(6) -0.004(6) -0.005(5) -0.001(6)
C60 0.075(7) 0.054(7) 0.034(5) -0.009(5) -0.012(5) -0.005(6)
C61 0.048(6) 0.051(6) 0.023(4) -0.012(4) 0.004(4) 0.010(5)
C62 0.059(7) 0.068(7) 0.039(5) -0.022(5) 0.013(5) -0.006(5)
C63 0.080(8) 0.070(8) 0.044(6) -0.026(5) 0.020(6) -0.013(7)
C64 0.077(8) 0.097(10) 0.047(6) -0.038(7) 0.019(6) -0.010(7)
C65 0.073(8) 0.082(8) 0.060(7) -0.026(6) 0.010(6) 0.024(6)
C66 0.077(8) 0.068(7) 0.036(5) -0.018(5) 0.012(5) 0.000(6)
C67 0.047(6) 0.043(6) 0.026(4) 0.000(4) -0.008(4) 0.006(4)
C68 0.054(6) 0.062(7) 0.014(4) -0.001(4) -0.006(4) 0.016(5)
C69 0.055(6) 0.042(6) 0.028(5) 0.009(4) 0.004(4) 0.014(5)
C70 0.070(7) 0.079(8) 0.040(5) 0.018(5) 0.022(5) 0.022(6)
C71 0.077(8) 0.095(9) 0.042(6) 0.022(6) 0.020(5) 0.039(7)
C72 0.089(9) 0.118(11) 0.040(6) -0.004(7) 0.016(6) 0.070(8)
C73 0.101(8) 0.048(6) 0.030(5) -0.002(4) 0.007(5) 0.036(6)
C74 0.064(6) 0.032(5) 0.025(4) -0.003(4) -0.001(4) 0.007(5)
C75 0.087(7) 0.044(6) 0.030(5) 0.012(4) -0.018(5) -0.005(5)
C76 0.108(9) 0.060(7) 0.028(5) -0.006(5) -0.019(5) 0.000(6)
C77 0.088(8) 0.034(6) 0.036(5) -0.006(5) -0.009(5) -0.010(5)
C78 0.078(7) 0.038(6) 0.041(5) -0.007(5) 0.005(5) -0.013(5)
C79 0.078(7) 0.033(5) 0.017(4) -0.010(4) 0.002(4) 0.000(5)
C80 0.067(7) 0.088(8) 0.044(5) -0.002(5) 0.017(5) -0.007(6)
C81 0.045(6) 0.112(9) 0.067(7) -0.023(6) 0.022(5) 0.001(6)
C82 0.075(7) 0.058(7) 0.056(6) 0.011(5) 0.008(5) 0.011(6)
C83 0.049(6) 0.071(7) 0.075(7) -0.010(6) -0.002(5) -0.003(5)
C84 0.056(6) 0.067(7) 0.043(5) 0.018(5) -0.001(4) -0.009(5)
C85 0.064(7) 0.105(9) 0.083(7) -0.023(7) 0.002(6) -0.032(7)
C86 0.055(7) 0.111(9) 0.042(6) 0.000(6) -0.001(5) 0.001(6)
C87 0.068(8) 0.137(11) 0.062(7) 0.014(7) -0.012(6) -0.004(7)
C88 0.062(7) 0.081(7) 0.025(5) 0.008(5) -0.008(4) 0.002(6)
C89 0.051(7) 0.025(6) 0.148(11) 0.012(6) 0.043(7) 0.002(5)
C90 0.062(7) 0.015(5) 0.161(11) 0.017(6) 0.073(8) 0.013(5)
C91 0.048(13) 0.046(13) 0.045(11) 0.006(10) 0.009(10) -0.001(10)
C92 0.026(8) 0.025(9) 0.030(8) 0.005(6) 0.004(6) 0.007(6)
C93 0.023(11) 0.034(13) 0.102(18) -0.003(13) -0.013(12) 0.010(9)
C94 0.029(11) 0.068(15) 0.045(11) 0.017(11) 0.014(9) 0.010(10)
C95 0.044(9) 0.042(9) 0.040(8) 0.003(6) 0.015(6) 0.000(6)
C96 0.055(13) 0.021(10) 0.056(12) 0.017(9) 0.021(10) 0.011(9)
C91A 0.025(10) 0.120(18) 0.027(9) 0.044(11) -0.010(7) -0.027(11)
C92A 0.045(14) 0.038(17) 0.068(16) -0.005(13) -0.010(11) 0.008(11)
C93A 0.024(10) 0.074(14) 0.059(12) 0.002(11) 0.001(9) 0.000(9)
C94A 0.055(13) 0.084(17) 0.062(14) -0.013(12) 0.033(11) 0.000(11)
C95A 0.056(10) 0.059(10) 0.057(9) -0.003(6) 0.017(6) -0.005(6)
C96A 0.055(13) 0.062(13) 0.051(11) 0.017(10) 0.009(10) 0.004(11)

loop_
_atom_type_symbol
_atom_type_description
_atom_type_scat_dispersion_real
_atom_type_scat_dispersion_imag
_atom_type_scat_source
C C 0.0033 0.0016 'International Tables Vol C Tables 4.2.6.8 and 6.1.1.4'
H H 0.0000 0.0000 'International Tables Vol C Tables 4.2.6.8 and 6.1.1.4'
N N 0.0061 0.0033 'International Tables Vol C Tables 4.2.6.8 and 6.1.1.4'
Si Si 0.0817 0.0704 'International Tables Vol C Tables 4.2.6.8 and 6.1.1.4'
Ge Ge 0.1547 1.8001 'International Tables Vol C Tables 4.2.6.8 and 6.1.1.4'

loop_
_geom_angle_atom_site_label_1
_geom_angle_atom_site_label_2
_geom_angle_atom_site_label_3
_geom_angle
_geom_angle_site_symmetry_1
N1 Ge1 C89 115.1(3) .
N1 Ge1 Ge2 140.65(19) .
C89 Ge1 Ge2 72.2(2) .
N1 Si1 C42 107.3(3) .
N1 Si1 C39 110.4(4) .
C42 Si1 C39 111.8(4) .
N1 Si1 C36 105.2(4) .
C42 Si1 C36 111.6(4) .
C39 Si1 C36 110.4(4) .
C1 N1 Si1 126.0(5) .
C1 N1 Ge1 114.4(5) .
Si1 N1 Ge1 119.1(3) .
C6 C1 C2 119.4(7) .
C6 C1 N1 121.0(6) .
C2 C1 N1 119.5(7) .
N2 Ge2 C90 117.5(3) .
N2 Ge2 Ge1 140.68(18) .
C90 Ge2 Ge1 71.1(2) .
N2 Si2 C80 110.9(4) .
N2 Si2 C86 105.9(4) .
C80 Si2 C86 113.3(5) .
N2 Si2 C83 109.6(4) .
C80 Si2 C83 108.4(4) .
C86 Si2 C83 108.6(5) .
C45 N2 Si2 126.5(5) .
C45 N2 Ge2 113.6(4) .
Si2 N2 Ge2 119.5(3) .
C3 C2 C1 118.3(7) .
C3 C2 C10 117.2(6) .
C1 C2 C10 124.4(7) .
C4 C3 C2 124.0(7) .
C3 C4 C5 117.2(7) .
C3 C4 C7 122.9(7) .
C5 C4 C7 119.9(8) .
C4 C5 C6 121.9(8) .
C1 C6 C5 119.1(7) .
C1 C6 C23 121.5(7) .
C5 C6 C23 119.4(7) .
C9 C7 C4 110.9(7) .
C9 C7 C8 106.4(7) .
C4 C7 C8 111.2(7) .
C2 C10 C17 113.9(6) .
C2 C10 C11 113.5(6) .
C17 C10 C11 109.6(6) .
C12 C11 C16 119.1(8) .
C12 C11 C10 123.9(7) .
C16 C11 C10 117.0(8) .
C11 C12 C13 120.6(8) .
C14 C13 C12 118.6(9) .
C15 C14 C13 121.1(9) .
C14 C15 C16 118.9(9) .
C15 C16 C11 121.6(9) .
C18 C17 C22 117.5(7) .
C18 C17 C10 122.4(7) .
C22 C17 C10 120.1(6) .
C17 C18 C19 121.9(8) .
C18 C19 C20 119.9(8) .
C19 C20 C21 119.0(8) .
C22 C21 C20 119.8(8) .
C21 C22 C17 121.8(7) .
C6 C23 C24 115.5(7) .
C6 C23 C30 113.4(6) .
C24 C23 C30 110.0(6) .
C29 C24 C25 118.2(8) .
C29 C24 C23 123.9(7) .
C25 C24 C23 117.8(8) .
C26 C25 C24 119.5(9) .
C27 C26 C25 121.6(8) .
C28 C27 C26 120.2(8) .
C27 C28 C29 118.9(9) .
C24 C29 C28 121.5(8) .
C35 C30 C31 117.2(9) .
C35 C30 C23 125.4(8) .
C31 C30 C23 117.4(8) .
C32 C31 C30 122.2(9) .
C31 C32 C33 119.0(10) .
C32 C33 C34 119.3(10) .
C35 C34 C33 121.4(10) .
C30 C35 C34 120.8(9) .
C37 C36 C38 111.8(8) .
C37 C36 Si1 113.9(6) .
C38 C36 Si1 114.0(7) .
C41 C39 C40 110.3(7) .
C41 C39 Si1 115.0(6) .
C40 C39 Si1 116.5(7) .
C43 C42 C44 109.4(7) .
C43 C42 Si1 116.6(6) .
C44 C42 Si1 113.4(6) .
C46 C45 C50 118.0(7) .
C46 C45 N2 120.4(6) .
C50 C45 N2 121.4(6) .
C47 C46 C45 118.9(7) .
C47 C46 C54 119.8(7) .
C45 C46 C54 121.3(7) .
C46 C47 C48 123.0(7) .
C49 C48 C47 118.0(7) .
C49 C48 C51 120.9(7) .
C47 C48 C51 121.1(7) .
C48 C49 C50 122.2(7) .
C49 C50 C45 119.6(7) .
C49 C50 C67 118.1(6) .
C45 C50 C67 122.4(7) .
C52 C51 C53 110.1(8) .
C52 C51 C48 114.5(8) .
C53 C51 C48 110.7(7) .
C55 C54 C61 112.3(7) .
C55 C54 C46 113.8(7) .
C61 C54 C46 113.8(7) .
C60 C55 C56 116.9(9) .
C60 C55 C54 124.1(7) .
C56 C55 C54 118.7(8) .
C57 C56 C55 120.7(9) .
C58 C57 C56 120.9(9) .
C57 C58 C59 119.9(10) .
C58 C59 C60 120.2(9) .
C59 C60 C55 121.3(8) .
C62 C61 C66 116.6(8) .
C62 C61 C54 119.7(8) .
C66 C61 C54 123.7(8) .
C61 C62 C63 123.1(9) .
C64 C63 C62 119.3(10) .
C63 C64 C65 120.4(10) .
C64 C65 C66 119.4(10) .
C61 C66 C65 121.0(9) .
C50 C67 C74 114.6(7) .
C50 C67 C68 111.9(7) .
C74 C67 C68 110.4(6) .
C69 C68 C73 117.3(9) .
C69 C68 C67 125.2(8) .
C73 C68 C67 117.5(8) .
C68 C69 C70 121.7(9) .
C71 C70 C69 121.0(10) .
C72 C71 C70 119.2(10) .
C71 C72 C73 121.2(9) .
C72 C73 C68 119.6(9) .
C75 C74 C79 117.7(8) .
C75 C74 C67 121.9(8) .
C79 C74 C67 120.4(7) .
C74 C75 C76 120.9(9) .
C77 C76 C75 120.5(8) .
C76 C77 C78 119.1(8) .
C79 C78 C77 119.9(8) .
C78 C79 C74 121.8(7) .
C81 C80 C82 112.2(8) .
C81 C80 Si2 119.3(7) .
C82 C80 Si2 110.2(6) .
C84 C83 C85 110.8(8) .
C84 C83 Si2 109.3(6) .
C85 C83 Si2 114.3(7) .
C88 C86 C87 110.9(8) .
C88 C86 Si2 117.2(7) .
C87 C86 Si2 114.1(7) .
C96A C89 C90 110.9(10) .
C96A C89 C96 54.7(9) .
C90 C89 C96 127.3(9) .
C96A C89 Ge1 130.5(9) .
C90 C89 Ge1 97.7(5) .
C96 C89 Ge1 131.4(7) .
C91 C90 C89 109.5(10) .
C91 C90 C91A 52.5(9) .
C89 C90 C91A 121.1(8) .
C91 C90 Ge2 133.4(8) .
C89 C90 Ge2 101.3(6) .
C91A C90 Ge2 132.7(7) .
C90 C91 C92 114.1(13) .
C93 C92 C91 121.0(16) .
C94 C93 C92 127.9(17) .
C93 C94 C95 125.9(17) .
C96 C95 C94 121.7(15) .
C95 C96 C89 122.5(14) .
C97 C98 C99 96.0(11) .
C99 C99 C98 94.0(15) 3_665
C90 C91A C92A 129.7(14) .
C91A C92A C93A 118.4(14) .
C94A C93A C92A 128.5(17) .
C93A C94A C95A 125.9(18) .
C96A C95A C94A 116.7(15) .
C89 C96A C95A 116.8(13) .

loop_
_geom_bond_atom_site_label_1
_geom_bond_atom_site_label_2
_geom_bond_distance
_geom_bond_site_symmetry_2
Ge1 N1 1.883(6) .
Ge1 C89 1.969(8) .
Ge1 Ge2 2.5177(14) .
Si1 N1 1.769(6) .
Si1 C42 1.860(8) .
Si1 C39 1.869(8) .
Si1 C36 1.907(9) .
N1 C1 1.453(9) .
C1 C6 1.392(10) .
C1 C2 1.409(9) .
Ge2 N2 1.872(6) .
Ge2 C90 1.944(9) .
Si2 N2 1.779(6) .
Si2 C80 1.810(9) .
Si2 C86 1.880(9) .
Si2 C83 1.940(10) .
N2 C45 1.455(8) .
C2 C3 1.390(9) .
C2 C10 1.518(10) .
C3 C4 1.359(10) .
C4 C5 1.387(10) .
C4 C7 1.506(10) .
C5 C6 1.413(11) .
C6 C23 1.527(10) .
C7 C9 1.482(11) .
C7 C8 1.570(13) .
C10 C17 1.524(10) .
C10 C11 1.557(10) .
C11 C12 1.351(10) .
C11 C16 1.378(11) .
C12 C13 1.397(11) .
C13 C14 1.382(12) .
C14 C15 1.354(13) .
C15 C16 1.369(11) .
C17 C18 1.353(10) .
C17 C22 1.385(10) .
C18 C19 1.374(10) .
C19 C20 1.374(11) .
C20 C21 1.377(11) .
C21 C22 1.360(11) .
C23 C24 1.531(10) .
C23 C30 1.541(12) .
C24 C29 1.371(11) .
C24 C25 1.399(10) .
C25 C26 1.378(11) .
C26 C27 1.365(12) .
C27 C28 1.359(11) .
C28 C29 1.407(11) .
C30 C35 1.361(11) .
C30 C31 1.418(11) .
C31 C32 1.357(12) .
C32 C33 1.376(13) .
C33 C34 1.376(14) .
C34 C35 1.366(13) .
C36 C37 1.504(11) .
C36 C38 1.564(12) .
C39 C41 1.509(12) .
C39 C40 1.527(11) .
C42 C43 1.532(11) .
C42 C44 1.590(11) .
C45 C46 1.417(10) .
C45 C50 1.422(9) .
C46 C47 1.372(10) .
C46 C54 1.534(10) .
C47 C48 1.393(10) .
C48 C49 1.352(10) .
C48 C51 1.539(10) .
C49 C50 1.391(10) .
C50 C67 1.517(10) .
C51 C52 1.448(12) .
C51 C53 1.492(11) .
C54 C55 1.508(12) .
C54 C61 1.510(11) .
C55 C60 1.391(12) .
C55 C56 1.396(11) .
C56 C57 1.370(13) .
C57 C58 1.356(13) .
C58 C59 1.359(12) .
C59 C60 1.375(12) .
C61 C62 1.366(11) .
C61 C66 1.389(11) .
C62 C63 1.383(11) .
C63 C64 1.348(13) .
C64 C65 1.376(13) .
C65 C66 1.399(12) .
C67 C74 1.523(11) .
C67 C68 1.545(11) .
C68 C69 1.354(11) .
C68 C73 1.403(11) .
C69 C70 1.373(11) .
C70 C71 1.348(12) .
C71 C72 1.344(14) .
C72 C73 1.388(14) .
C74 C75 1.370(10) .
C74 C79 1.393(11) .
C75 C76 1.381(11) .
C76 C77 1.352(12) .
C77 C78 1.401(11) .
C78 C79 1.338(10) .
C80 C81 1.495(12) .
C80 C82 1.639(12) .
C83 C84 1.539(11) .
C83 C85 1.546(12) .
C86 C88 1.471(12) .
C86 C87 1.550(13) .
C89 C96A 1.487(8) .
C89 C90 1.506(11) .
C89 C96 1.513(8) .
C90 C91 1.472(8) .
C90 C91A 1.511(8) .
C91 C92 1.520(8) .
C92 C93 1.519(8) .
C93 C94 1.343(8) .
C94 C95 1.519(8) .
C95 C96 1.512(8) .
C97 C98 1.519(8) .
C98 C99 1.525(8) .
C99 C99 1.511(8) 3_665
C91A C92A 1.513(8) .
C92A C93A 1.517(8) .
C93A C94A 1.347(8) .
C94A C95A 1.520(8) .
C95A C96A 1.515(8) .
